data_7240859
loop_
_publ_author_name
'Kappler-Gratias, Sandrine'
'Bucher, L\'eo'
'Desbois, Nicolas'
'Rousselin, Yoann'
'Bystricky, Kerstin'
'Gros, Claude P.'
'Gallardo, Franck'

_publ_section_title
;
 A3- and A2B-fluorocorroles: synthesis, X-ray characterization and
 antiviral activity evaluation against human cytomegalovirus infection
;
_journal_name_full 'RSC Medicinal Chemistry'
_journal_paper_doi 10.1039/D0MD00127A
_journal_year 2020
_chemical_formula_moiety 'C36 H16 F9 N5, 2(C H4 O)'
_chemical_formula_sum 'C38 H24 F9 N5 O2'
_chemical_formula_weight 753.62
_space_group_crystal_system triclinic
_space_group_IT_number 2
_space_group_name_Hall '-P 1'
_space_group_name_H-M_alt 'P -1'
_atom_sites_solution_hydrogens mixed
_atom_sites_solution_primary dual
_audit_creation_date 2019-02-13
_audit_creation_method
;
Olex2 1.2
(compiled May 18 2018 14:05:52 for OlexSys, GUI svn.r5506)
;
_audit_update_record
;
2019-04-16 deposited with the CCDC.	2020-07-13 downloaded from the CCDC.
;
_cell_angle_alpha 104.448(2)
_cell_angle_beta 91.342(2)
_cell_angle_gamma 93.085(2)
_cell_formula_units_Z 4
_cell_length_a 7.3448(2)
_cell_length_b 15.9784(5)
_cell_length_c 28.5025(9)
_cell_measurement_reflns_used 5136
_cell_measurement_temperature 100(1)
_cell_measurement_theta_max 66.487
_cell_measurement_theta_min 2.907
_cell_volume 3232.17(17)
_computing_cell_refinement 'SAINT V8.38A (Bruker, 2016)'
_computing_data_collection 'APEX3 (Bruker, 2015)'
_computing_data_reduction 'SAINT V8.38A (Bruker, 2016)'
_computing_molecular_graphics 'Olex2 (Dolomanov et al., 2009)'
_computing_publication_material 'Olex2 (Dolomanov et al., 2009)'
_computing_structure_refinement 'ShelXL (Sheldrick, 2015)'
_computing_structure_solution 'ShelXT (Sheldrick, 2015)'
_diffrn_ambient_temperature 100(1)
_diffrn_detector CMOS
_diffrn_detector_area_resol_mean '1024 x 1024'
_diffrn_detector_type 'Photon 100'
_diffrn_measured_fraction_theta_full 0.945
_diffrn_measured_fraction_theta_max 0.946
_diffrn_measurement_device '\k-geometry diffractometer'
_diffrn_measurement_device_type 'Bruker D8 VENTURE'
_diffrn_measurement_method '\f and \w scans''
_diffrn_radiation_collimation 'focusing mirrors'
_diffrn_radiation_monochromator 'QUAZAR MX multilayer optics'
_diffrn_radiation_probe x-ray
_diffrn_radiation_type CuK\a
_diffrn_radiation_wavelength 1.54178
_diffrn_reflns_av_unetI/netI 0.0648
_diffrn_reflns_Laue_measured_fraction_full 0.945
_diffrn_reflns_Laue_measured_fraction_max 0.946
_diffrn_reflns_limit_h_max 8
_diffrn_reflns_limit_h_min -8
_diffrn_reflns_limit_k_max 18
_diffrn_reflns_limit_k_min -19
_diffrn_reflns_limit_l_max 33
_diffrn_reflns_limit_l_min 0
_diffrn_reflns_number 17364
_diffrn_reflns_point_group_measured_fraction_full 0.945
_diffrn_reflns_point_group_measured_fraction_max 0.946
_diffrn_reflns_theta_full 66.718
_diffrn_reflns_theta_max 66.718
_diffrn_reflns_theta_min 2.861
_diffrn_source 'sealed X-ray tube'
_diffrn_source_target Cu
_diffrn_source_type 'high brilliance microfocus sealed tube, Cu'
_diffrn_standards_number 0
_exptl_absorpt_coefficient_mu 1.162
_exptl_absorpt_correction_T_max 0.86
_exptl_absorpt_correction_T_min 0.79
_exptl_absorpt_correction_type multi-scan
_exptl_absorpt_process_details
;
 TWINABS-2012/1 (Bruker,2012) was used for absorption correction.

Final HKLF 4 output contains 43905 reflections, Rint = 0.0656
 (25067 with I > 3sig(I), Rint = 0.0505)
;
_exptl_crystal_colour 'clear dark violet'
_exptl_crystal_colour_lustre clear
_exptl_crystal_colour_modifier dark
_exptl_crystal_colour_primary violet
_exptl_crystal_density_diffrn 1.549
_exptl_crystal_description prism
_exptl_crystal_F_000 1536
_exptl_crystal_recrystallization_method
'The material was recrystallised from a mixture of methanol and heptane  by slow evaporation'
_exptl_crystal_size_max 0.23
_exptl_crystal_size_mid 0.147
_exptl_crystal_size_min 0.078
_refine_diff_density_max 0.866
_refine_diff_density_min -0.489
_refine_diff_density_rms 0.069
_refine_ls_extinction_method none
_refine_ls_goodness_of_fit_ref 1.068
_refine_ls_hydrogen_treatment mixed
_refine_ls_matrix_type full
_refine_ls_number_parameters 1006
_refine_ls_number_reflns 17364
_refine_ls_number_restraints 50
_refine_ls_restrained_S_all 1.083
_refine_ls_R_factor_all 0.0925
_refine_ls_R_factor_gt 0.0681
_refine_ls_shift/su_max 0.000
_refine_ls_shift/su_mean 0.000
_refine_ls_structure_factor_coef Fsqd
_refine_ls_weighting_details 'w=1/[\s^2^(Fo^2^)+(0.0192P)^2^+5.5679P] where P=(Fo^2^+2Fc^2^)/3'
_refine_ls_weighting_scheme calc
_refine_ls_wR_factor_gt 0.1248
_refine_ls_wR_factor_ref 0.1357
_reflns_Friedel_coverage 0.000
_reflns_number_gt 13612
_reflns_number_total 17364
_reflns_threshold_expression 'I > 2\s(I)'
_cod_data_source_file d0md00127a2.cif
_cod_data_source_block Compound_21
_cod_database_code 7240859
_publcif_datablock.id {110c0db7-5f95-49a4-8439-f3cf99969a44}

_shelx_shelxl_version_number 2018/3
_shelx_space_group_comment
;
The symmetry employed for this shelxl refinement is uniquely defined
by the following loop, which should always be used as a source of
symmetry information in preference to the above space-group names.
They are only intended as comments.
;
_shelx_estimated_absorpt_t_max 0.915
_shelx_estimated_absorpt_t_min 0.776
_olex2_refinement_description
;
1. Twinned data refinement
 Scales: 0.5483(8)
 0.4517(8)
2. Fixed Uiso
 At 1.2 times of:
  All C(H) groups, All N(H) groups
 At 1.5 times of:
  All C(H,H,H) groups, All O(H) groups
3. Restrained planarity
 F1*, C28, C27, C26, C30, C29, N5, F1
 with sigma of 0.1
4. Rigid body (RIGU) restrains
 C26, C27, C28, N5, C29, C30, F1, F1*
 with sigma for 1-2 distances of 0.001 and sigma for 1-3 distances of 0.001
5. Others
 Sof(F1*)=Sof(H29)=Sof(F1A*)=Sof(H29A)=1-FVAR(1)
 Sof(F1)=Sof(H28)=Sof(F1A)=Sof(H28A)=FVAR(1)
6.a Everything fixed:
 H3AA
6.b Fixed occupancy and ADP/Uiso:
 H2, H3, H4, H1A, H2AA
6.c Aromatic/amide H refined with riding coordinates:
 C2(H2A), C3(H3A), C7(H7), C8(H8), C11(H11), C12(H12), C16(H16), C17(H17),
 C23(H23), C27(H27), C28(H28), C29(H29), C30(H30), C34(H34), C2A(H2AB),
 C3A(H3AB), C7A(H7A), C8A(H8A), C11A(H11A), C12A(H12A), C16A(H16A), C17A(H17A),
 C23A(H23A), C27A(H27A), C28A(H28A), C29A(H29A), C30A(H30A), C34A(H34A)
6.d Idealised Me refined as rotating group:
 C37(H37D,H37E,H37F), C37A(H37G,H37H,H37I), C37B(H37J,H37K,H37L), C37C(H37A,
 H37B,H37C)
6.e Idealised tetrahedral OH refined as rotating group:
 O1C(H1C), O1(H1), O1A(H1AA), O1B(H1B)
;
_olex2_diffrn_ambient_temperature_device 'Oxford Cryosystems'
_olex2_exptl_crystal_mounting_method 'The crystal was mounted on a MITIGEN holder oil'
_olex2_submission_special_instructions 'No special instructions were received'
_publcif_funding_html
;
;

loop_
_space_group_symop_operation_xyz
'x, y, z'
'-x, -y, -z'

loop_
_atom_site_label
_atom_site_type_symbol
_atom_site_fract_x
_atom_site_fract_y
_atom_site_fract_z
_atom_site_U_iso_or_equiv
_atom_site_adp_type
_atom_site_occupancy
_atom_site_site_symmetry_order
_atom_site_calc_flag
_atom_site_refinement_flags_posn
_atom_site_refinement_flags_adp
_atom_site_refinement_flags_occupancy
_atom_site_disorder_assembly
_atom_site_disorder_group
F1 F 1.1647(7) 0.6240(3) 0.54484(18) 0.0620(16) Uani 0.722(5) 1 d . U P A 1
F1* F 0.6451(19) 0.5959(7) 0.5865(5) 0.062(4) Uiso 0.278(5) 1 d . U P A 2
F2 F 0.8864(3) 1.00576(16) 0.41925(9) 0.0253(6) Uani 1 1 d . . . . .
F3 F 0.9281(4) 1.17709(17) 0.44703(10) 0.0390(7) Uani 1 1 d . . . . .
F4 F 0.3094(4) 1.19785(16) 0.40607(9) 0.0345(7) Uani 1 1 d . . . . .
F5 F 0.2624(4) 1.02632(16) 0.37999(9) 0.0291(6) Uani 1 1 d . . . . .
F6 F 0.2757(4) 0.38465(16) 0.20324(10) 0.0306(6) Uani 1 1 d . . . . .
F7 F 0.3094(4) 0.22596(16) 0.14783(10) 0.0392(7) Uani 1 1 d . . . . .
F8 F 0.9285(4) 0.23967(18) 0.19838(10) 0.0426(8) Uani 1 1 d . . . . .
F9 F 0.8990(4) 0.39938(16) 0.25322(9) 0.0290(6) Uani 1 1 d . . . . .
N1 N 0.6150(5) 0.7698(2) 0.39149(12) 0.0164(8) Uani 1 1 d . . . . .
N2 N 0.4593(5) 0.7940(2) 0.31188(12) 0.0178(8) Uani 1 1 d . . . . .
H2 H 0.498(6) 0.758(3) 0.3294(16) 0.021 Uiso 1 1 d . . . . .
N3 N 0.4513(5) 0.6284(2) 0.26657(12) 0.0162(8) Uani 1 1 d . . . . .
H3 H 0.379(6) 0.631(3) 0.2912(16) 0.019 Uiso 1 1 d . . . . .
N4 N 0.6320(5) 0.5868(2) 0.34234(12) 0.0185(8) Uani 1 1 d . . . . .
H4 H 0.625(6) 0.632(3) 0.3366(16) 0.022 Uiso 1 1 d . . . . .
N5 N 0.8877(7) 0.5932(3) 0.56021(14) 0.0408(10) Uani 1 1 d . U . . .
C1 C 0.6720(6) 0.7405(3) 0.43021(14) 0.0162(9) Uani 1 1 d . . . . .
C2 C 0.6966(6) 0.8124(3) 0.47288(15) 0.0192(9) Uani 1 1 d . . . . .
H2A H 0.734224 0.809534 0.504522 0.023 Uiso 1 1 calc R . . . .
C3 C 0.6557(6) 0.8844(3) 0.45904(15) 0.0205(10) Uani 1 1 d . . . . .
H3A H 0.659177 0.941634 0.479241 0.025 Uiso 1 1 calc R . . . .
C4 C 0.6061(6) 0.8585(3) 0.40812(14) 0.0166(9) Uani 1 1 d . . . . .
C5 C 0.5493(6) 0.9131(3) 0.37890(15) 0.0176(9) Uani 1 1 d . . . . .
C6 C 0.4829(6) 0.8809(2) 0.33069(14) 0.0161(9) Uani 1 1 d . . . . .
C7 C 0.4498(6) 0.9191(3) 0.29144(15) 0.0179(9) Uani 1 1 d . . . . .
H7 H 0.450809 0.979342 0.293417 0.021 Uiso 1 1 calc R . . . .
C8 C 0.4160(6) 0.8533(3) 0.25017(15) 0.0184(9) Uani 1 1 d . . . . .
H8 H 0.390076 0.860379 0.218611 0.022 Uiso 1 1 calc R . . . .
C9 C 0.4264(6) 0.7734(3) 0.26274(14) 0.0163(9) Uani 1 1 d . . . . .
C10 C 0.4334(6) 0.6861(3) 0.23803(15) 0.0170(9) Uani 1 1 d . . . . .
C11 C 0.4727(5) 0.6422(3) 0.19032(14) 0.0169(9) Uani 1 1 d . . . . .
H11 H 0.470945 0.665600 0.162763 0.020 Uiso 1 1 calc R . . . .
C12 C 0.5142(6) 0.5592(3) 0.19087(15) 0.0187(9) Uani 1 1 d . . . . .
H12 H 0.543490 0.515005 0.163507 0.022 Uiso 1 1 calc R . . . .
C13 C 0.5056(6) 0.5511(3) 0.23888(14) 0.0158(9) Uani 1 1 d . . . . .
C14 C 0.5657(6) 0.4871(3) 0.26121(15) 0.0169(9) Uani 1 1 d . . . . .
C15 C 0.6155(6) 0.5051(3) 0.31053(15) 0.0175(9) Uani 1 1 d . . . . .
C16 C 0.6571(6) 0.4470(3) 0.33921(16) 0.0211(10) Uani 1 1 d . . . . .
H16 H 0.655911 0.385758 0.327882 0.025 Uiso 1 1 calc R . . . .
C17 C 0.6989(6) 0.4932(3) 0.38547(15) 0.0227(10) Uani 1 1 d . . . . .
H17 H 0.734281 0.469516 0.411498 0.027 Uiso 1 1 calc R . . . .
C18 C 0.6810(6) 0.5826(3) 0.38865(15) 0.0186(9) Uani 1 1 d . . . . .
C19 C 0.7016(6) 0.6535(3) 0.42888(15) 0.0173(9) Uani 1 1 d . . . . .
C20 C 0.5728(6) 1.0090(3) 0.39813(14) 0.0179(9) Uani 1 1 d . . . . .
C21 C 0.4305(6) 1.0616(3) 0.39560(15) 0.0196(9) Uani 1 1 d . . . . .
C22 C 0.4536(7) 1.1507(3) 0.40991(16) 0.0250(11) Uani 1 1 d . . . . .
C23 C 0.6181(7) 1.1914(3) 0.42754(16) 0.0280(11) Uani 1 1 d . . . . .
H23 H 0.633370 1.252815 0.437332 0.034 Uiso 1 1 calc R . . . .
C24 C 0.7618(7) 1.1404(3) 0.43070(16) 0.0259(11) Uani 1 1 d . . . . .
C25 C 0.7393(6) 1.0514(3) 0.41634(15) 0.0206(10) Uani 1 1 d . . . . .
C26 C 0.7651(6) 0.6331(3) 0.47528(14) 0.0197(8) Uani 1 1 d . U . . .
C27 C 0.6441(8) 0.6088(4) 0.50663(19) 0.0447(13) Uani 1 1 d . U . . .
H27 H 0.516610 0.601963 0.499175 0.054 Uiso 1 1 calc R . . . .
C28 C 0.7143(10) 0.5950(4) 0.54872(19) 0.0557(16) Uani 1 1 d . U . . .
H28 H 0.629364 0.585916 0.571852 0.067 Uiso 0.722(5) 1 calc R . P A 1
C29 C 0.9954(8) 0.6151(3) 0.5293(2) 0.0434(12) Uani 1 1 d . U . . .
H29 H 1.122557 0.616459 0.536626 0.052 Uiso 0.278(5) 1 calc R . P A 2
C30 C 0.9462(7) 0.6366(3) 0.48721(19) 0.0378(12) Uani 1 1 d . U . . .
H30 H 1.035493 0.653207 0.467145 0.045 Uiso 1 1 calc R . . . .
C31 C 0.5850(6) 0.3985(3) 0.23049(15) 0.0194(10) Uani 1 1 d . . . . .
C32 C 0.4395(6) 0.3511(3) 0.20237(15) 0.0222(10) Uani 1 1 d . . . . .
C33 C 0.4562(7) 0.2683(3) 0.17420(16) 0.0285(11) Uani 1 1 d . . . . .
C34 C 0.6187(7) 0.2291(3) 0.17196(16) 0.0296(12) Uani 1 1 d . . . . .
H34 H 0.629809 0.172429 0.152055 0.036 Uiso 1 1 calc R . . . .
C35 C 0.7644(7) 0.2747(3) 0.19949(16) 0.0291(12) Uani 1 1 d . . . . .
C36 C 0.7482(7) 0.3576(3) 0.22818(16) 0.0234(10) Uani 1 1 d . . . . .
F1A F 0.6547(6) 0.8847(3) -0.04166(15) 0.0430(13) Uani 0.722(5) 1 d . . P A 1
F1A* F 0.129(2) 0.9434(10) -0.0726(6) 0.085(5) Uiso 0.278(5) 1 d . . P A 2
F2A F 0.4089(4) 0.50145(16) 0.07873(9) 0.0259(6) Uani 1 1 d . . . . .
F3A F 0.4534(4) 0.33242(18) 0.05098(10) 0.0391(7) Uani 1 1 d . . . . .
F4A F -0.1521(4) 0.27269(16) 0.08906(10) 0.0349(7) Uani 1 1 d . . . . .
F5A F -0.2032(3) 0.44049(16) 0.11468(9) 0.0288(6) Uani 1 1 d . . . . .
F6A F -0.2644(4) 1.07867(16) 0.28157(10) 0.0310(6) Uani 1 1 d . . . . .
F7A F -0.2510(4) 1.24116(17) 0.33538(10) 0.0394(8) Uani 1 1 d . . . . .
F8A F 0.3746(4) 1.27235(18) 0.30679(11) 0.0456(8) Uani 1 1 d . . . . .
F9A F 0.3671(3) 1.10901(16) 0.25501(10) 0.0303(6) Uani 1 1 d . . . . .
N1A N 0.1332(5) 0.7184(2) 0.10400(13) 0.0193(8) Uani 1 1 d . . . . .
H1A H 0.123(6) 0.745(3) 0.1317(17) 0.023 Uiso 1 1 d . . . . .
N2A N -0.0435(5) 0.6825(2) 0.18129(12) 0.0174(8) Uani 1 1 d . . . . .
H2AA H -0.102(6) 0.708(3) 0.1633(16) 0.021 Uiso 1 1 d . . . . .
N3A N -0.0451(5) 0.8474(2) 0.22771(11) 0.0175(8) Uani 1 1 d . . . . .
H3AA H -0.030800 0.831800 0.197400 0.021 Uiso 1 1 d . . . . .
O1C O 0.7028(9) 0.9125(4) 0.1181(2) 0.103(2) Uani 1 1 d . . . . .
H1C H 0.815598 0.924139 0.117755 0.154 Uiso 1 1 calc GR . . . .
N4A N 0.1088(5) 0.8993(2) 0.15604(12) 0.0183(8) Uani 1 1 d . . . . .
N5A N 0.3825(7) 0.9184(3) -0.05611(14) 0.0375(11) Uani 1 1 d . . . . .
C1A C 0.1829(6) 0.7559(3) 0.06733(14) 0.0178(9) Uani 1 1 d . . . . .
C2A C 0.2030(6) 0.6859(3) 0.02572(15) 0.0208(10) Uani 1 1 d . . . . .
H2AB H 0.236187 0.691351 -0.005447 0.025 Uiso 1 1 calc R . . . .
C3A C 0.1665(6) 0.6102(3) 0.03834(15) 0.0196(9) Uani 1 1 d . . . . .
H3AB H 0.170251 0.553880 0.017395 0.023 Uiso 1 1 calc R . . . .
C4A C 0.1221(6) 0.6292(3) 0.08792(15) 0.0178(9) Uani 1 1 d . . . . .
C5A C 0.0739(6) 0.5719(3) 0.11677(15) 0.0171(9) Uani 1 1 d . . . . .
C6A C 0.0111(6) 0.5998(3) 0.16411(14) 0.0156(9) Uani 1 1 d . . . . .
C7A C 0.0164(6) 0.5629(3) 0.20444(15) 0.0200(10) Uani 1 1 d . . . . .
H7A H 0.047179 0.505709 0.203846 0.024 Uiso 1 1 calc R . . . .
C8A C -0.0312(6) 0.6250(3) 0.24493(15) 0.0196(9) Uani 1 1 d . . . . .
H8A H -0.039165 0.617577 0.276888 0.023 Uiso 1 1 calc R . . . .
C9A C -0.0656(6) 0.7007(3) 0.23048(14) 0.0171(9) Uani 1 1 d . . . . .
C10A C -0.0740(6) 0.7891(3) 0.25465(15) 0.0175(9) Uani 1 1 d . . . . .
C11A C -0.0818(6) 0.8375(3) 0.30322(15) 0.0226(10) Uani 1 1 d . . . . .
H11A H -0.104120 0.814778 0.330458 0.027 Uiso 1 1 calc R . . . .
C12A C -0.0513(6) 0.9237(3) 0.30408(15) 0.0216(10) Uani 1 1 d . . . . .
H12A H -0.049323 0.970794 0.332066 0.026 Uiso 1 1 calc R . . . .
C13A C -0.0231(6) 0.9299(3) 0.25591(15) 0.0177(9) Uani 1 1 d . . . . .
C14A C 0.0407(6) 0.9964(3) 0.23537(14) 0.0161(9) Uani 1 1 d . . . . .
C15A C 0.0961(6) 0.9806(3) 0.18673(15) 0.0188(9) Uani 1 1 d . . . . .
C16A C 0.1449(6) 1.0452(3) 0.16124(15) 0.0208(10) Uani 1 1 d . . . . .
H16A H 0.146379 1.106178 0.173841 0.025 Uiso 1 1 calc R . . . .
C17A C 0.1882(6) 1.0030(3) 0.11608(15) 0.0228(10) Uani 1 1 d . . . . .
H17A H 0.227090 1.029018 0.091156 0.027 Uiso 1 1 calc R . . . .
C18A C 0.1649(6) 0.9115(3) 0.11251(14) 0.0176(9) Uani 1 1 d . . . . .
C19A C 0.2003(6) 0.8452(3) 0.07134(15) 0.0176(9) Uani 1 1 d . . . . .
C20A C 0.1012(6) 0.4783(3) 0.09833(14) 0.0172(9) Uani 1 1 d . . . . .
C21A C -0.0362(6) 0.4159(3) 0.10038(15) 0.0200(9) Uani 1 1 d . . . . .
C22A C -0.0111(7) 0.3288(3) 0.08631(15) 0.0236(10) Uani 1 1 d . . . . .
C23A C 0.1527(7) 0.2989(3) 0.06937(16) 0.0274(11) Uani 1 1 d . . . . .
H23A H 0.170534 0.238674 0.059872 0.033 Uiso 1 1 calc R . . . .
C24A C 0.2891(7) 0.3587(3) 0.06665(15) 0.0260(11) Uani 1 1 d . . . . .
C25A C 0.2659(6) 0.4468(3) 0.08132(15) 0.0198(9) Uani 1 1 d . . . . .
C26A C 0.2612(6) 0.8716(3) 0.02706(15) 0.0214(10) Uani 1 1 d . . . . .
C27A C 0.1433(8) 0.9038(3) -0.00167(17) 0.0320(12) Uani 1 1 d . . . . .
H27A H 0.019206 0.910663 0.006291 0.038 Uiso 1 1 calc R . . . .
C28A C 0.2098(9) 0.9257(3) -0.04217(18) 0.0416(15) Uani 1 1 d . . . . .
H28A H 0.127100 0.947523 -0.061628 0.050 Uiso 0.722(5) 1 calc R . P A 1
C29A C 0.4874(8) 0.8897(3) -0.02769(18) 0.0390(14) Uani 1 1 d . . . . .
H29A H 0.611686 0.885547 -0.036002 0.047 Uiso 0.278(5) 1 calc R . P A 2
C30A C 0.4402(7) 0.8641(3) 0.01362(17) 0.0298(11) Uani 1 1 d . . . . .
H30A H 0.527289 0.842328 0.031950 0.036 Uiso 1 1 calc R . . . .
C31A C 0.0508(6) 1.0876(3) 0.26594(14) 0.0175(9) Uani 1 1 d . . . . .
C32A C -0.1024(6) 1.1244(3) 0.28802(15) 0.0210(10) Uani 1 1 d . . . . .
C33A C -0.0954(7) 1.2093(3) 0.31557(16) 0.0280(11) Uani 1 1 d . . . . .
C34A C 0.0633(7) 1.2611(3) 0.32257(16) 0.0307(12) Uani 1 1 d . . . . .
H34A H 0.067871 1.319285 0.341471 0.037 Uiso 1 1 calc R . . . .
C35A C 0.2142(7) 1.2248(3) 0.30103(17) 0.0304(12) Uani 1 1 d . . . . .
C36A C 0.2094(6) 1.1399(3) 0.27373(15) 0.0219(10) Uani 1 1 d . . . . .
O1 O 0.2144(5) 0.6294(2) 0.34348(11) 0.0329(8) Uani 1 1 d . . . . .
H1 H 0.209907 0.668703 0.369157 0.049 Uiso 1 1 calc GR . . . .
C37 C 0.1795(8) 0.5475(4) 0.3536(2) 0.0445(14) Uani 1 1 d . . . . .
H37D H 0.183988 0.501648 0.323621 0.067 Uiso 1 1 calc GR . . . .
H37E H 0.058425 0.545062 0.367103 0.067 Uiso 1 1 calc GR . . . .
H37F H 0.272123 0.539337 0.377128 0.067 Uiso 1 1 calc GR . . . .
O1A O 0.2258(5) 0.7557(2) 0.43065(15) 0.0426(9) Uani 1 1 d . . . . .
H1AA H 0.339618 0.763501 0.429951 0.064 Uiso 1 1 calc GR . . . .
C37A C 0.1426(8) 0.8332(4) 0.4289(2) 0.0438(14) Uani 1 1 d . . . . .
H37G H 0.194744 0.855996 0.402901 0.066 Uiso 1 1 calc GR . . . .
H37H H 0.164793 0.876124 0.459970 0.066 Uiso 1 1 calc GR . . . .
H37I H 0.010918 0.820893 0.422531 0.066 Uiso 1 1 calc GR . . . .
O1B O 0.7137(6) 0.7447(3) 0.12061(14) 0.0586(12) Uani 1 1 d . . . . .
H1B H 0.680643 0.794530 0.121268 0.088 Uiso 1 1 calc GR . . . .
C37B C 0.6909(9) 0.6900(5) 0.0711(2) 0.069(2) Uani 1 1 d . . . . .
H37J H 0.772179 0.712967 0.049892 0.104 Uiso 1 1 calc GR . . . .
H37K H 0.564069 0.689529 0.059512 0.104 Uiso 1 1 calc GR . . . .
H37L H 0.721155 0.630865 0.070742 0.104 Uiso 1 1 calc GR . . . .
C37C C 0.6316(9) 0.9671(5) 0.1580(3) 0.069(2) Uani 1 1 d . . . . .
H37A H 0.498745 0.965991 0.153569 0.104 Uiso 1 1 calc GR . . . .
H37B H 0.683766 1.026269 0.161695 0.104 Uiso 1 1 calc GR . . . .
H37C H 0.662003 0.947827 0.187159 0.104 Uiso 1 1 calc GR . . . .

loop_
_atom_site_aniso_label
_atom_site_aniso_U_11
_atom_site_aniso_U_22
_atom_site_aniso_U_33
_atom_site_aniso_U_23
_atom_site_aniso_U_13
_atom_site_aniso_U_12
F1 0.057(2) 0.060(3) 0.084(4) 0.057(3) -0.044(2) -0.024(2)
F2 0.0199(15) 0.0269(14) 0.0279(14) 0.0041(11) 0.0012(11) 0.0025(11)
F3 0.0353(18) 0.0282(15) 0.0458(17) -0.0024(13) -0.0009(14) -0.0103(13)
F4 0.0481(19) 0.0259(14) 0.0325(15) 0.0096(12) 0.0028(13) 0.0177(13)
F5 0.0238(16) 0.0270(14) 0.0368(15) 0.0074(12) 0.0008(12) 0.0069(11)
F6 0.0289(17) 0.0230(14) 0.0374(16) 0.0048(12) -0.0056(13) -0.0052(12)
F7 0.060(2) 0.0210(14) 0.0322(15) 0.0032(12) -0.0130(14) -0.0124(14)
F8 0.055(2) 0.0352(17) 0.0404(17) 0.0085(13) 0.0113(15) 0.0256(15)
F9 0.0278(16) 0.0287(14) 0.0317(14) 0.0088(12) -0.0001(12) 0.0067(12)
N1 0.017(2) 0.0177(18) 0.0172(18) 0.0084(14) -0.0010(15) 0.0028(15)
N2 0.021(2) 0.0172(18) 0.0170(18) 0.0079(15) -0.0017(15) 0.0022(15)
N3 0.015(2) 0.0200(19) 0.0143(18) 0.0059(15) 0.0015(15) 0.0003(15)
N4 0.024(2) 0.0148(18) 0.0174(18) 0.0062(15) -0.0013(15) 0.0021(16)
N5 0.073(2) 0.025(2) 0.027(2) 0.0112(17) -0.0071(18) 0.009(2)
C1 0.015(2) 0.020(2) 0.017(2) 0.0086(17) 0.0040(18) 0.0012(18)
C2 0.021(3) 0.023(2) 0.015(2) 0.0089(17) 0.0002(18) -0.0010(19)
C3 0.023(3) 0.020(2) 0.019(2) 0.0050(18) 0.0054(19) 0.0027(18)
C4 0.012(2) 0.021(2) 0.018(2) 0.0049(17) 0.0031(17) 0.0021(17)
C5 0.015(2) 0.018(2) 0.019(2) 0.0039(17) 0.0044(18) 0.0021(18)
C6 0.018(2) 0.013(2) 0.019(2) 0.0066(16) 0.0017(18) 0.0012(17)
C7 0.017(2) 0.016(2) 0.023(2) 0.0093(18) 0.0009(18) 0.0027(17)
C8 0.016(2) 0.024(2) 0.018(2) 0.0103(18) -0.0003(18) 0.0007(18)
C9 0.015(2) 0.019(2) 0.016(2) 0.0066(17) -0.0011(17) -0.0014(17)
C10 0.012(2) 0.020(2) 0.020(2) 0.0089(17) -0.0031(17) -0.0002(18)
C11 0.011(2) 0.026(2) 0.015(2) 0.0089(18) -0.0039(17) -0.0047(18)
C12 0.018(2) 0.020(2) 0.015(2) -0.0002(17) -0.0009(18) -0.0008(18)
C13 0.012(2) 0.018(2) 0.018(2) 0.0053(17) 0.0026(17) -0.0016(17)
C14 0.014(2) 0.019(2) 0.018(2) 0.0050(17) 0.0016(17) -0.0001(18)
C15 0.016(2) 0.016(2) 0.021(2) 0.0044(17) 0.0032(18) 0.0024(17)
C16 0.025(3) 0.016(2) 0.022(2) 0.0054(18) -0.0009(19) 0.0012(19)
C17 0.028(3) 0.022(2) 0.021(2) 0.0104(18) -0.002(2) 0.002(2)
C18 0.020(2) 0.022(2) 0.017(2) 0.0091(17) 0.0042(18) 0.0009(18)
C19 0.012(2) 0.023(2) 0.018(2) 0.0082(18) 0.0024(17) 0.0016(18)
C20 0.022(3) 0.019(2) 0.014(2) 0.0055(17) 0.0035(18) 0.0000(18)
C21 0.018(3) 0.024(2) 0.017(2) 0.0075(18) 0.0004(18) -0.0012(19)
C22 0.034(3) 0.022(2) 0.022(2) 0.0103(19) 0.007(2) 0.009(2)
C23 0.045(3) 0.011(2) 0.027(2) 0.0019(19) 0.007(2) 0.004(2)
C24 0.033(3) 0.025(2) 0.018(2) 0.0042(19) 0.003(2) -0.007(2)
C25 0.023(3) 0.024(2) 0.014(2) 0.0048(18) 0.0044(18) 0.004(2)
C26 0.032(2) 0.0116(19) 0.0148(19) 0.0017(15) -0.0015(15) 0.0054(17)
C27 0.044(3) 0.068(4) 0.035(2) 0.030(3) 0.015(2) 0.021(3)
C28 0.070(3) 0.085(5) 0.026(2) 0.030(3) 0.023(2) 0.043(3)
C29 0.052(2) 0.040(3) 0.041(3) 0.024(2) -0.0275(18) -0.016(2)
C30 0.035(2) 0.045(3) 0.042(3) 0.030(2) -0.0147(19) -0.011(2)
C31 0.025(3) 0.017(2) 0.016(2) 0.0053(17) 0.0027(18) 0.0025(18)
C32 0.024(3) 0.021(2) 0.022(2) 0.0073(18) -0.0002(19) 0.002(2)
C33 0.045(3) 0.021(2) 0.018(2) 0.0060(19) -0.002(2) -0.009(2)
C34 0.053(4) 0.016(2) 0.021(2) 0.0057(18) 0.009(2) 0.004(2)
C35 0.044(3) 0.024(3) 0.023(2) 0.009(2) 0.010(2) 0.017(2)
C36 0.026(3) 0.024(2) 0.022(2) 0.0098(19) 0.003(2) -0.001(2)
F1A 0.049(3) 0.039(2) 0.050(3) 0.025(2) 0.033(2) 0.008(2)
F2A 0.0215(15) 0.0298(14) 0.0265(14) 0.0070(11) 0.0036(11) 0.0017(11)
F3A 0.0342(18) 0.0392(17) 0.0404(17) 0.0004(13) 0.0060(14) 0.0155(14)
F4A 0.050(2) 0.0202(14) 0.0319(15) 0.0039(12) 0.0063(14) -0.0091(13)
F5A 0.0220(16) 0.0249(14) 0.0355(15) 0.0011(12) 0.0065(12) -0.0045(11)
F6A 0.0204(16) 0.0281(15) 0.0449(17) 0.0087(12) 0.0110(13) 0.0049(12)
F7A 0.051(2) 0.0277(15) 0.0439(17) 0.0114(13) 0.0246(15) 0.0201(14)
F8A 0.040(2) 0.0296(16) 0.060(2) 0.0018(14) -0.0119(16) -0.0135(14)
F9A 0.0178(15) 0.0292(15) 0.0425(16) 0.0072(12) 0.0009(12) -0.0026(12)
N1A 0.025(2) 0.0193(19) 0.0145(18) 0.0069(15) 0.0013(16) -0.0020(16)
N2A 0.021(2) 0.0182(18) 0.0150(17) 0.0080(14) 0.0027(15) 0.0020(15)
N3A 0.026(2) 0.0175(18) 0.0089(16) 0.0039(14) 0.0033(15) -0.0004(16)
O1C 0.103(5) 0.120(5) 0.068(3) 0.004(3) 0.001(3) -0.063(4)
N4A 0.019(2) 0.0205(19) 0.0144(17) 0.0032(14) 0.0013(15) -0.0006(15)
N5A 0.065(4) 0.030(2) 0.018(2) 0.0077(18) 0.008(2) -0.008(2)
C1A 0.016(2) 0.021(2) 0.017(2) 0.0065(17) 0.0007(18) -0.0038(18)
C2A 0.023(3) 0.025(2) 0.017(2) 0.0089(18) 0.0026(19) 0.0036(19)
C3A 0.019(2) 0.020(2) 0.018(2) 0.0025(17) 0.0004(18) 0.0020(18)
C4A 0.018(2) 0.017(2) 0.020(2) 0.0074(17) -0.0011(18) -0.0008(18)
C5A 0.016(2) 0.015(2) 0.019(2) 0.0023(17) -0.0024(17) 0.0016(17)
C6A 0.010(2) 0.017(2) 0.020(2) 0.0061(17) -0.0019(17) -0.0021(17)
C7A 0.022(3) 0.017(2) 0.023(2) 0.0088(18) -0.0008(19) -0.0029(18)
C8A 0.018(3) 0.026(2) 0.018(2) 0.0102(18) 0.0022(18) -0.0008(19)
C9A 0.017(2) 0.023(2) 0.013(2) 0.0071(17) 0.0026(17) -0.0017(18)
C10A 0.014(2) 0.021(2) 0.020(2) 0.0077(18) 0.0021(18) 0.0000(17)
C11A 0.026(3) 0.024(2) 0.020(2) 0.0076(18) 0.0073(19) 0.0022(19)
C12A 0.025(3) 0.022(2) 0.018(2) 0.0040(18) 0.0043(19) 0.0022(19)
C13A 0.015(2) 0.020(2) 0.017(2) 0.0018(17) -0.0007(18) 0.0022(18)
C14A 0.010(2) 0.019(2) 0.020(2) 0.0055(17) 0.0007(17) 0.0015(17)
C15A 0.014(2) 0.021(2) 0.021(2) 0.0054(18) -0.0001(18) -0.0015(18)
C16A 0.020(3) 0.019(2) 0.024(2) 0.0061(18) 0.0008(19) -0.0007(18)
C17A 0.028(3) 0.020(2) 0.021(2) 0.0071(18) 0.003(2) -0.002(2)
C18A 0.013(2) 0.025(2) 0.015(2) 0.0066(17) 0.0013(17) -0.0009(18)
C19A 0.018(2) 0.021(2) 0.015(2) 0.0077(17) 0.0022(18) -0.0009(18)
C20A 0.021(2) 0.018(2) 0.013(2) 0.0053(16) -0.0044(17) -0.0004(18)
C21A 0.019(3) 0.024(2) 0.019(2) 0.0067(18) 0.0037(18) 0.0032(19)
C22A 0.035(3) 0.018(2) 0.017(2) 0.0052(18) -0.002(2) -0.008(2)
C23A 0.038(3) 0.020(2) 0.021(2) -0.0003(19) -0.003(2) 0.008(2)
C24A 0.032(3) 0.028(3) 0.017(2) 0.0010(19) 0.004(2) 0.011(2)
C25A 0.019(3) 0.026(2) 0.016(2) 0.0088(18) 0.0004(18) -0.0018(19)
C26A 0.033(3) 0.012(2) 0.017(2) -0.0004(17) 0.0050(19) -0.0003(19)
C27A 0.041(3) 0.030(3) 0.027(3) 0.013(2) 0.002(2) -0.002(2)
C28A 0.065(4) 0.042(3) 0.023(3) 0.019(2) -0.012(3) -0.005(3)
C29A 0.059(4) 0.029(3) 0.031(3) 0.008(2) 0.021(3) 0.002(3)
C30A 0.037(3) 0.029(3) 0.029(3) 0.017(2) 0.009(2) 0.003(2)
C31A 0.021(3) 0.018(2) 0.015(2) 0.0079(17) -0.0006(18) -0.0001(18)
C32A 0.022(3) 0.022(2) 0.020(2) 0.0082(18) 0.0027(19) -0.0012(19)
C33A 0.043(3) 0.024(2) 0.021(2) 0.0093(19) 0.009(2) 0.013(2)
C34A 0.051(4) 0.018(2) 0.021(2) 0.0017(19) -0.004(2) 0.002(2)
C35A 0.039(3) 0.025(3) 0.026(3) 0.008(2) -0.010(2) -0.010(2)
C36A 0.018(3) 0.024(2) 0.024(2) 0.0076(19) -0.0019(19) 0.0006(19)
O1 0.035(2) 0.041(2) 0.0262(18) 0.0143(15) 0.0067(16) 0.0071(17)
C37 0.037(4) 0.050(4) 0.055(4) 0.029(3) 0.009(3) 0.000(3)
O1A 0.025(2) 0.049(2) 0.055(2) 0.0143(19) 0.0084(19) -0.0043(18)
C37A 0.029(3) 0.055(4) 0.053(4) 0.022(3) 0.012(3) 0.001(3)
O1B 0.041(3) 0.099(4) 0.045(2) 0.032(2) 0.007(2) 0.022(3)
C37B 0.040(4) 0.123(7) 0.040(4) 0.009(4) -0.017(3) 0.028(4)
C37C 0.043(4) 0.079(5) 0.096(6) 0.042(5) 0.008(4) 0.009(4)

loop_
_atom_type_symbol
_atom_type_description
_atom_type_scat_dispersion_real
_atom_type_scat_dispersion_imag
_atom_type_scat_source
C C 0.0181 0.0091 'International Tables Vol C Tables 4.2.6.8 and 6.1.1.4'
H H 0.0000 0.0000 'International Tables Vol C Tables 4.2.6.8 and 6.1.1.4'
F F 0.0727 0.0534 'International Tables Vol C Tables 4.2.6.8 and 6.1.1.4'
N N 0.0311 0.0180 'International Tables Vol C Tables 4.2.6.8 and 6.1.1.4'
O O 0.0492 0.0322 'International Tables Vol C Tables 4.2.6.8 and 6.1.1.4'

loop_
_geom_angle_atom_site_label_1
_geom_angle_atom_site_label_2
_geom_angle_atom_site_label_3
_geom_angle
_geom_angle_site_symmetry_1
_geom_angle_site_symmetry_3
_geom_angle_publ_flag
C1 N1 C4 106.6(3) . . ?
C6 N2 H2 119(3) . . ?
C6 N2 C9 111.8(3) . . ?
C9 N2 H2 126(3) . . ?
C10 N3 H3 119(3) . . ?
C13 N3 H3 122(3) . . ?
C13 N3 C10 109.8(3) . . ?
C15 N4 H4 129(3) . . ?
C18 N4 H4 120(3) . . ?
C18 N4 C15 111.5(3) . . ?
C29 N5 C28 113.3(5) . . ?
N1 C1 C2 109.7(3) . . ?
N1 C1 C19 125.2(4) . . ?
C19 C1 C2 125.2(4) . . ?
C1 C2 H2A 126.6 . . ?
C3 C2 C1 106.9(4) . . ?
C3 C2 H2A 126.6 . . ?
C2 C3 H3A 126.2 . . ?
C2 C3 C4 107.5(4) . . ?
C4 C3 H3A 126.2 . . ?
N1 C4 C3 109.4(4) . . ?
N1 C4 C5 124.0(4) . . ?
C5 C4 C3 126.6(4) . . ?
C4 C5 C20 119.5(4) . . ?
C6 C5 C4 122.7(4) . . ?
C6 C5 C20 117.7(4) . . ?
N2 C6 C5 119.4(4) . . ?
N2 C6 C7 106.0(3) . . ?
C5 C6 C7 134.2(4) . . ?
C6 C7 H7 126.0 . . ?
C8 C7 C6 107.9(4) . . ?
C8 C7 H7 126.0 . . ?
C7 C8 H8 125.8 . . ?
C7 C8 C9 108.3(4) . . ?
C9 C8 H8 125.8 . . ?
N2 C9 C8 105.8(4) . . ?
N2 C9 C10 116.9(4) . . ?
C10 C9 C8 136.7(4) . . ?
N3 C10 C9 116.2(4) . . ?
N3 C10 C11 107.1(4) . . ?
C9 C10 C11 134.5(4) . . ?
C10 C11 H11 126.2 . . ?
C12 C11 C10 107.7(4) . . ?
C12 C11 H11 126.2 . . ?
C11 C12 H12 125.8 . . ?
C11 C12 C13 108.5(4) . . ?
C13 C12 H12 125.8 . . ?
N3 C13 C12 106.9(4) . . ?
N3 C13 C14 120.4(4) . . ?
C12 C13 C14 131.9(4) . . ?
C13 C14 C31 118.5(4) . . ?
C15 C14 C13 122.6(4) . . ?
C15 C14 C31 118.8(4) . . ?
N4 C15 C14 125.7(4) . . ?
N4 C15 C16 105.1(4) . . ?
C14 C15 C16 129.2(4) . . ?
C15 C16 H16 125.5 . . ?
C17 C16 C15 109.0(4) . . ?
C17 C16 H16 125.5 . . ?
C16 C17 H17 125.5 . . ?
C16 C17 C18 109.1(4) . . ?
C18 C17 H17 125.5 . . ?
N4 C18 C17 105.3(4) . . ?
N4 C18 C19 124.9(4) . . ?
C19 C18 C17 129.8(4) . . ?
C1 C19 C26 117.8(4) . . ?
C18 C19 C1 127.1(4) . . ?
C18 C19 C26 115.1(4) . . ?
C21 C20 C5 121.2(4) . . ?
C21 C20 C25 116.1(4) . . ?
C25 C20 C5 122.6(4) . . ?
F5 C21 C20 120.3(4) . . ?
F5 C21 C22 117.8(4) . . ?
C22 C21 C20 121.9(4) . . ?
F4 C22 C21 118.7(4) . . ?
F4 C22 C23 119.9(4) . . ?
C23 C22 C21 121.4(4) . . ?
C22 C23 H23 121.1 . . ?
C22 C23 C24 117.7(4) . . ?
C24 C23 H23 121.1 . . ?
F3 C24 C23 120.3(4) . . ?
F3 C24 C25 118.7(4) . . ?
C25 C24 C23 121.0(5) . . ?
F2 C25 C20 120.3(4) . . ?
F2 C25 C24 117.8(4) . . ?
C24 C25 C20 121.9(4) . . ?
C27 C26 C19 122.0(4) . . ?
C30 C26 C19 120.4(4) . . ?
C30 C26 C27 117.5(4) . . ?
C26 C27 H27 121.1 . . ?
C28 C27 C26 117.7(6) . . ?
C28 C27 H27 121.1 . . ?
F1* C28 N5 101.7(8) . . ?
F1* C28 C27 131.1(9) . . ?
N5 C28 C27 126.2(6) . . ?
N5 C28 H28 116.9 . . ?
C27 C28 H28 116.9 . . ?
F1 C29 C30 120.6(6) . . ?
N5 C29 F1 111.8(5) . . ?
N5 C29 H29 116.4 . . ?
N5 C29 C30 127.3(6) . . ?
C30 C29 H29 116.4 . . ?
C26 C30 C29 117.6(5) . . ?
C26 C30 H30 121.2 . . ?
C29 C30 H30 121.2 . . ?
C32 C31 C14 121.6(4) . . ?
C32 C31 C36 115.9(4) . . ?
C36 C31 C14 122.4(4) . . ?
F6 C32 C31 120.0(4) . . ?
F6 C32 C33 118.2(4) . . ?
C33 C32 C31 121.8(4) . . ?
F7 C33 C32 118.7(5) . . ?
F7 C33 C34 119.7(4) . . ?
C34 C33 C32 121.6(5) . . ?
C33 C34 H34 121.2 . . ?
C35 C34 C33 117.6(4) . . ?
C35 C34 H34 121.2 . . ?
F8 C35 C34 120.3(4) . . ?
F8 C35 C36 118.6(5) . . ?
C34 C35 C36 121.1(5) . . ?
F9 C36 C31 120.4(4) . . ?
F9 C36 C35 117.7(4) . . ?
C35 C36 C31 121.9(5) . . ?
C1A N1A H1A 124(3) . . ?
C1A N1A C4A 110.8(3) . . ?
C4A N1A H1A 125(3) . . ?
C6A N2A H2AA 122(3) . . ?
C9A N2A H2AA 122(3) . . ?
C9A N2A C6A 110.8(3) . . ?
C10A N3A H3AA 122.0 . . ?
C10A N3A C13A 111.8(3) . . ?
C13A N3A H3AA 125.8 . . ?
C37C O1C H1C 109.5 . . ?
C18A N4A C15A 106.8(3) . . ?
C29A N5A C28A 114.2(4) . . ?
N1A C1A C2A 105.9(4) . . ?
N1A C1A C19A 125.1(4) . . ?
C19A C1A C2A 129.0(4) . . ?
C1A C2A H2AB 125.8 . . ?
C3A C2A C1A 108.4(4) . . ?
C3A C2A H2AB 125.8 . . ?
C2A C3A H3AB 125.6 . . ?
C2A C3A C4A 108.8(4) . . ?
C4A C3A H3AB 125.6 . . ?
N1A C4A C3A 106.0(3) . . ?
N1A C4A C5A 124.7(4) . . ?
C5A C4A C3A 129.2(4) . . ?
C4A C5A C20A 119.3(4) . . ?
C6A C5A C4A 123.2(4) . . ?
C6A C5A C20A 117.4(4) . . ?
N2A C6A C5A 120.9(4) . . ?
N2A C6A C7A 106.2(4) . . ?
C5A C6A C7A 132.1(4) . . ?
C6A C7A H7A 125.9 . . ?
C8A C7A C6A 108.1(4) . . ?
C8A C7A H7A 125.9 . . ?
C7A C8A H8A 125.9 . . ?
C7A C8A C9A 108.1(4) . . ?
C9A C8A H8A 125.9 . . ?
N2A C9A C8A 106.8(4) . . ?
N2A C9A C10A 116.3(4) . . ?
C8A C9A C10A 135.0(4) . . ?
N3A C10A C9A 116.8(4) . . ?
N3A C10A C11A 106.4(4) . . ?
C11A C10A C9A 136.2(4) . . ?
C10A C11A H11A 126.1 . . ?
C12A C11A C10A 107.8(4) . . ?
C12A C11A H11A 126.1 . . ?
C11A C12A H12A 125.9 . . ?
C11A C12A C13A 108.2(4) . . ?
C13A C12A H12A 125.9 . . ?
N3A C13A C12A 105.6(4) . . ?
N3A C13A C14A 119.4(4) . . ?
C14A C13A C12A 134.3(4) . . ?
C13A C14A C15A 122.5(4) . . ?
C13A C14A C31A 118.6(4) . . ?
C15A C14A C31A 118.8(4) . . ?
N4A C15A C14A 124.6(4) . . ?
N4A C15A C16A 109.2(4) . . ?
C14A C15A C16A 126.2(4) . . ?
C15A C16A H16A 126.4 . . ?
C17A C16A C15A 107.2(4) . . ?
C17A C16A H16A 126.4 . . ?
C16A C17A H17A 126.2 . . ?
C16A C17A C18A 107.6(4) . . ?
C18A C17A H17A 126.2 . . ?
N4A C18A C17A 109.1(4) . . ?
N4A C18A C19A 125.5(4) . . ?
C19A C18A C17A 125.4(4) . . ?
C1A C19A C18A 126.5(4) . . ?
C1A C19A C26A 115.9(4) . . ?
C18A C19A C26A 117.6(4) . . ?
C21A C20A C5A 121.1(4) . . ?
C25A C20A C5A 123.2(4) . . ?
C25A C20A C21A 115.6(4) . . ?
F5A C21A C20A 119.8(4) . . ?
F5A C21A C22A 117.8(4) . . ?
C22A C21A C20A 122.4(4) . . ?
F4A C22A C21A 118.5(4) . . ?
F4A C22A C23A 120.4(4) . . ?
C23A C22A C21A 121.1(4) . . ?
C22A C23A H23A 121.1 . . ?
C24A C23A C22A 117.7(4) . . ?
C24A C23A H23A 121.1 . . ?
F3A C24A C23A 119.8(4) . . ?
F3A C24A C25A 118.5(4) . . ?
C23A C24A C25A 121.7(4) . . ?
F2A C25A C20A 120.5(4) . . ?
F2A C25A C24A 117.9(4) . . ?
C24A C25A C20A 121.6(4) . . ?
C27A C26A C19A 122.2(4) . . ?
C30A C26A C19A 120.1(4) . . ?
C30A C26A C27A 117.7(4) . . ?
C26A C27A H27A 120.7 . . ?
C28A C27A C26A 118.5(5) . . ?
C28A C27A H27A 120.7 . . ?
F1A* C28A N5A 106.9(10) . . ?
F1A* C28A C27A 127.7(11) . . ?
N5A C28A C27A 124.8(5) . . ?
N5A C28A H28A 117.6 . . ?
C27A C28A H28A 117.6 . . ?
F1A C29A C30A 119.6(6) . . ?
N5A C29A F1A 112.8(5) . . ?
N5A C29A H29A 116.2 . . ?
N5A C29A C30A 127.5(5) . . ?
C30A C29A H29A 116.2 . . ?
C26A C30A C29A 117.2(5) . . ?
C26A C30A H30A 121.4 . . ?
C29A C30A H30A 121.4 . . ?
C32A C31A C14A 121.1(4) . . ?
C36A C31A C14A 122.8(4) . . ?
C36A C31A C32A 116.1(4) . . ?
F6A C32A C31A 120.2(4) . . ?
F6A C32A C33A 118.2(4) . . ?
C33A C32A C31A 121.6(4) . . ?
F7A C33A C32A 118.2(4) . . ?
F7A C33A C34A 120.1(4) . . ?
C34A C33A C32A 121.7(5) . . ?
C33A C34A H34A 121.6 . . ?
C35A C34A C33A 116.8(4) . . ?
C35A C34A H34A 121.6 . . ?
F8A C35A C34A 119.5(4) . . ?
F8A C35A C36A 118.4(5) . . ?
C34A C35A C36A 122.1(5) . . ?
F9A C36A C31A 120.5(4) . . ?
F9A C36A C35A 117.8(4) . . ?
C31A C36A C35A 121.8(4) . . ?
C37 O1 H1 109.5 . . ?
O1 C37 H37D 109.5 . . ?
O1 C37 H37E 109.5 . . ?
O1 C37 H37F 109.5 . . ?
H37D C37 H37E 109.5 . . ?
H37D C37 H37F 109.5 . . ?
H37E C37 H37F 109.5 . . ?
C37A O1A H1AA 109.5 . . ?
O1A C37A H37G 109.5 . . ?
O1A C37A H37H 109.5 . . ?
O1A C37A H37I 109.5 . . ?
H37G C37A H37H 109.5 . . ?
H37G C37A H37I 109.5 . . ?
H37H C37A H37I 109.5 . . ?
C37B O1B H1B 109.5 . . ?
O1B C37B H37J 109.5 . . ?
O1B C37B H37K 109.5 . . ?
O1B C37B H37L 109.5 . . ?
H37J C37B H37K 109.5 . . ?
H37J C37B H37L 109.5 . . ?
H37K C37B H37L 109.5 . . ?
O1C C37C H37A 109.5 . . ?
O1C C37C H37B 109.5 . . ?
O1C C37C H37C 109.5 . . ?
H37A C37C H37B 109.5 . . ?
H37A C37C H37C 109.5 . . ?
H37B C37C H37C 109.5 . . ?

loop_
_geom_bond_atom_site_label_1
_geom_bond_atom_site_label_2
_geom_bond_distance
_geom_bond_site_symmetry_2
_geom_bond_publ_flag
F1 C29 1.298(7) . ?
F1* C28 1.198(13) . ?
F2 C25 1.348(5) . ?
F3 C24 1.346(6) . ?
F4 C22 1.351(5) . ?
F5 C21 1.347(5) . ?
F6 C32 1.342(5) . ?
F7 C33 1.347(5) . ?
F8 C35 1.353(6) . ?
F9 C36 1.351(5) . ?
N1 C1 1.367(5) . ?
N1 C4 1.384(5) . ?
N2 H2 0.90(5) . ?
N2 C6 1.358(5) . ?
N2 C9 1.369(5) . ?
N3 H3 0.89(4) . ?
N3 C10 1.383(5) . ?
N3 C13 1.375(5) . ?
N4 H4 0.79(5) . ?
N4 C15 1.388(5) . ?
N4 C18 1.379(5) . ?
N5 C28 1.311(8) . ?
N5 C29 1.296(7) . ?
C1 C2 1.450(6) . ?
C1 C19 1.409(6) . ?
C2 H2A 0.9500 . ?
C2 C3 1.351(6) . ?
C3 H3A 0.9500 . ?
C3 C4 1.439(6) . ?
C4 C5 1.419(6) . ?
C5 C6 1.407(6) . ?
C5 C20 1.492(6) . ?
C6 C7 1.424(5) . ?
C7 H7 0.9500 . ?
C7 C8 1.375(6) . ?
C8 H8 0.9500 . ?
C8 C9 1.415(6) . ?
C9 C10 1.401(6) . ?
C10 C11 1.410(6) . ?
C11 H11 0.9500 . ?
C11 C12 1.381(6) . ?
C12 H12 0.9500 . ?
C12 C13 1.409(6) . ?
C13 C14 1.416(6) . ?
C14 C15 1.398(6) . ?
C14 C31 1.484(6) . ?
C15 C16 1.422(6) . ?
C16 H16 0.9500 . ?
C16 C17 1.359(6) . ?
C17 H17 0.9500 . ?
C17 C18 1.422(6) . ?
C18 C19 1.396(6) . ?
C19 C26 1.509(6) . ?
C20 C21 1.387(6) . ?
C20 C25 1.389(6) . ?
C21 C22 1.379(6) . ?
C22 C23 1.363(7) . ?
C23 H23 0.9500 . ?
C23 C24 1.383(7) . ?
C24 C25 1.378(6) . ?
C26 C27 1.382(7) . ?
C26 C30 1.360(7) . ?
C27 H27 0.9500 . ?
C27 C28 1.367(7) . ?
C28 H28 0.9500 . ?
C29 H29 0.9500 . ?
C29 C30 1.374(7) . ?
C30 H30 0.9500 . ?
C31 C32 1.388(6) . ?
C31 C36 1.391(6) . ?
C32 C33 1.379(6) . ?
C33 C34 1.373(7) . ?
C34 H34 0.9500 . ?
C34 C35 1.373(7) . ?
C35 C36 1.386(6) . ?
F1A C29A 1.301(7) . ?
F1A* C28A 1.142(17) . ?
F2A C25A 1.345(5) . ?
F3A C24A 1.348(5) . ?
F4A C22A 1.349(5) . ?
F5A C21A 1.349(5) . ?
F6A C32A 1.346(5) . ?
F7A C33A 1.354(5) . ?
F8A C35A 1.351(6) . ?
F9A C36A 1.352(5) . ?
N1A H1A 0.81(4) . ?
N1A C1A 1.376(5) . ?
N1A C4A 1.381(5) . ?
N2A H2AA 0.85(5) . ?
N2A C6A 1.375(5) . ?
N2A C9A 1.374(5) . ?
N3A H3AA 0.8479 . ?
N3A C10A 1.359(5) . ?
N3A C13A 1.361(5) . ?
O1C H1C 0.8400 . ?
O1C C37C 1.384(8) . ?
N4A C15A 1.383(5) . ?
N4A C18A 1.373(5) . ?
N5A C28A 1.340(7) . ?
N5A C29A 1.286(7) . ?
C1A C2A 1.429(6) . ?
C1A C19A 1.400(6) . ?
C2A H2AB 0.9500 . ?
C2A C3A 1.361(6) . ?
C3A H3AB 0.9500 . ?
C3A C4A 1.419(6) . ?
C4A C5A 1.412(6) . ?
C5A C6A 1.408(6) . ?
C5A C20A 1.482(6) . ?
C6A C7A 1.417(6) . ?
C7A H7A 0.9500 . ?
C7A C8A 1.386(6) . ?
C8A H8A 0.9500 . ?
C8A C9A 1.404(6) . ?
C9A C10A 1.414(6) . ?
C10A C11A 1.412(6) . ?
C11A H11A 0.9500 . ?
C11A C12A 1.376(6) . ?
C12A H12A 0.9500 . ?
C12A C13A 1.420(6) . ?
C13A C14A 1.401(6) . ?
C14A C15A 1.419(6) . ?
C14A C31A 1.496(6) . ?
C15A C16A 1.438(6) . ?
C16A H16A 0.9500 . ?
C16A C17A 1.350(6) . ?
C17A H17A 0.9500 . ?
C17A C18A 1.441(6) . ?
C18A C19A 1.411(6) . ?
C19A C26A 1.498(5) . ?
C20A C21A 1.393(6) . ?
C20A C25A 1.387(6) . ?
C21A C22A 1.373(6) . ?
C22A C23A 1.372(7) . ?
C23A H23A 0.9500 . ?
C23A C24A 1.364(7) . ?
C24A C25A 1.385(6) . ?
C26A C27A 1.381(7) . ?
C26A C30A 1.381(7) . ?
C27A H27A 0.9500 . ?
C27A C28A 1.380(7) . ?
C28A H28A 0.9500 . ?
C29A H29A 0.9500 . ?
C29A C30A 1.385(6) . ?
C30A H30A 0.9500 . ?
C31A C32A 1.389(6) . ?
C31A C36A 1.376(6) . ?
C32A C33A 1.385(6) . ?
C33A C34A 1.373(7) . ?
C34A H34A 0.9500 . ?
C34A C35A 1.366(7) . ?
C35A C36A 1.383(6) . ?
O1 H1 0.8400 . ?
O1 C37 1.420(6) . ?
C37 H37D 0.9800 . ?
C37 H37E 0.9800 . ?
C37 H37F 0.9800 . ?
O1A H1AA 0.8400 . ?
O1A C37A 1.422(6) . ?
C37A H37G 0.9800 . ?
C37A H37H 0.9800 . ?
C37A H37I 0.9800 . ?
O1B H1B 0.8400 . ?
O1B C37B 1.463(7) . ?
C37B H37J 0.9800 . ?
C37B H37K 0.9800 . ?
C37B H37L 0.9800 . ?
C37C H37A 0.9800 . ?
C37C H37B 0.9800 . ?
C37C H37C 0.9800 . ?

loop_
_geom_hbond_atom_site_label_D
_geom_hbond_atom_site_label_H
_geom_hbond_atom_site_label_A
_geom_hbond_distance_DH
_geom_hbond_distance_HA
_geom_hbond_distance_DA
_geom_hbond_angle_DHA
_geom_hbond_site_symmetry_A
_geom_hbond_publ_flag
N2 H2 N1 0.90(5) 1.91(5) 2.640(5) 136(4) . yes
N3 H3 O1 0.89(4) 1.94(4) 2.828(5) 177(4) . yes
N4 H4 N1 0.79(5) 2.36(5) 2.921(5) 129(4) . yes
N1A H1A N4A 0.81(4) 2.39(5) 2.918(5) 124(4) . yes
N2A H2AA O1B 0.85(5) 2.00(5) 2.840(5) 166(4) 1_455 yes
N3A H3AA N4A 0.85 2.04 2.644(5) 127.2 . yes
O1C H1C N4A 0.84 2.49 3.184(8) 141.1 1_655 yes
O1 H1 O1A 0.84 1.94 2.779(5) 173.5 . yes
O1A H1AA N1 0.84 2.33 3.110(5) 154.2 . yes
O1B H1B O1C 0.84 1.91 2.705(9) 157.8 . yes

loop_
_geom_torsion_atom_site_label_1
_geom_torsion_atom_site_label_2
_geom_torsion_atom_site_label_3
_geom_torsion_atom_site_label_4
_geom_torsion
_geom_torsion_site_symmetry_1
_geom_torsion_site_symmetry_2
_geom_torsion_site_symmetry_3
_geom_torsion_site_symmetry_4
_geom_torsion_publ_flag
F1 C29 C30 C26 -174.2(5) . . . . ?
F3 C24 C25 F2 -0.3(6) . . . . ?
F3 C24 C25 C20 -178.6(4) . . . . ?
F4 C22 C23 C24 -179.9(4) . . . . ?
F5 C21 C22 F4 -2.2(6) . . . . ?
F5 C21 C22 C23 178.0(4) . . . . ?
F6 C32 C33 F7 1.9(6) . . . . ?
F6 C32 C33 C34 -179.1(4) . . . . ?
F7 C33 C34 C35 -179.9(4) . . . . ?
F8 C35 C36 F9 0.6(6) . . . . ?
F8 C35 C36 C31 178.8(4) . . . . ?
N1 C1 C2 C3 -0.6(5) . . . . ?
N1 C1 C19 C18 0.8(7) . . . . ?
N1 C1 C19 C26 179.8(4) . . . . ?
N1 C4 C5 C6 5.0(7) . . . . ?
N1 C4 C5 C20 -170.3(4) . . . . ?
N2 C6 C7 C8 -2.8(5) . . . . ?
N2 C9 C10 N3 7.5(6) . . . . ?
N2 C9 C10 C11 -153.0(5) . . . . ?
N3 C10 C11 C12 -0.2(5) . . . . ?
N3 C13 C14 C15 -16.0(6) . . . . ?
N3 C13 C14 C31 167.1(4) . . . . ?
N4 C15 C16 C17 -1.0(5) . . . . ?
N4 C18 C19 C1 1.9(7) . . . . ?
N4 C18 C19 C26 -177.1(4) . . . . ?
N5 C29 C30 C26 -1.6(9) . . . . ?
C1 N1 C4 C3 -1.2(5) . . . . ?
C1 N1 C4 C5 -178.9(4) . . . . ?
C1 C2 C3 C4 -0.1(5) . . . . ?
C1 C19 C26 C27 92.7(5) . . . . ?
C1 C19 C26 C30 -88.6(5) . . . . ?
C2 C1 C19 C18 -179.5(4) . . . . ?
C2 C1 C19 C26 -0.4(6) . . . . ?
C2 C3 C4 N1 0.8(5) . . . . ?
C2 C3 C4 C5 178.5(4) . . . . ?
C3 C4 C5 C6 -172.4(4) . . . . ?
C3 C4 C5 C20 12.4(7) . . . . ?
C4 N1 C1 C2 1.1(5) . . . . ?
C4 N1 C1 C19 -179.1(4) . . . . ?
C4 C5 C6 N2 4.7(6) . . . . ?
C4 C5 C6 C7 -166.2(5) . . . . ?
C4 C5 C20 C21 -131.1(4) . . . . ?
C4 C5 C20 C25 53.5(6) . . . . ?
C5 C6 C7 C8 169.1(5) . . . . ?
C5 C20 C21 F5 6.6(6) . . . . ?
C5 C20 C21 C22 -175.1(4) . . . . ?
C5 C20 C25 F2 -3.0(6) . . . . ?
C5 C20 C25 C24 175.2(4) . . . . ?
C6 N2 C9 C8 -4.2(5) . . . . ?
C6 N2 C9 C10 168.5(4) . . . . ?
C6 C5 C20 C21 53.4(6) . . . . ?
C6 C5 C20 C25 -122.1(5) . . . . ?
C6 C7 C8 C9 0.3(5) . . . . ?
C7 C8 C9 N2 2.3(5) . . . . ?
C7 C8 C9 C10 -168.2(5) . . . . ?
C8 C9 C10 N3 177.2(5) . . . . ?
C8 C9 C10 C11 16.7(9) . . . . ?
C9 N2 C6 C5 -168.9(4) . . . . ?
C9 N2 C6 C7 4.4(5) . . . . ?
C9 C10 C11 C12 161.5(5) . . . . ?
C10 N3 C13 C12 -2.7(5) . . . . ?
C10 N3 C13 C14 168.3(4) . . . . ?
C10 C11 C12 C13 -1.4(5) . . . . ?
C11 C12 C13 N3 2.5(5) . . . . ?
C11 C12 C13 C14 -167.1(5) . . . . ?
C12 C13 C14 C15 152.4(5) . . . . ?
C12 C13 C14 C31 -24.5(7) . . . . ?
C13 N3 C10 C9 -163.7(4) . . . . ?
C13 N3 C10 C11 1.8(5) . . . . ?
C13 C14 C15 N4 -7.3(7) . . . . ?
C13 C14 C15 C16 171.7(4) . . . . ?
C13 C14 C31 C32 -57.1(6) . . . . ?
C13 C14 C31 C36 123.2(5) . . . . ?
C14 C15 C16 C17 179.9(4) . . . . ?
C14 C31 C32 F6 -1.3(6) . . . . ?
C14 C31 C32 C33 -179.2(4) . . . . ?
C14 C31 C36 F9 -2.1(6) . . . . ?
C14 C31 C36 C35 179.7(4) . . . . ?
C15 N4 C18 C17 0.9(5) . . . . ?
C15 N4 C18 C19 -177.6(4) . . . . ?
C15 C14 C31 C32 125.9(5) . . . . ?
C15 C14 C31 C36 -53.8(6) . . . . ?
C15 C16 C17 C18 1.5(5) . . . . ?
C16 C17 C18 N4 -1.5(5) . . . . ?
C16 C17 C18 C19 176.9(5) . . . . ?
C17 C18 C19 C1 -176.1(5) . . . . ?
C17 C18 C19 C26 4.8(7) . . . . ?
C18 N4 C15 C14 179.2(4) . . . . ?
C18 N4 C15 C16 0.0(5) . . . . ?
C18 C19 C26 C27 -88.2(5) . . . . ?
C18 C19 C26 C30 90.6(5) . . . . ?
C19 C1 C2 C3 179.6(4) . . . . ?
C19 C26 C27 C28 -177.4(4) . . . . ?
C19 C26 C30 C29 -178.4(4) . . . . ?
C20 C5 C6 N2 -179.9(4) . . . . ?
C20 C5 C6 C7 9.1(7) . . . . ?
C20 C21 C22 F4 179.5(4) . . . . ?
C20 C21 C22 C23 -0.4(7) . . . . ?
C21 C20 C25 F2 -178.7(4) . . . . ?
C21 C20 C25 C24 -0.4(6) . . . . ?
C21 C22 C23 C24 0.0(7) . . . . ?
C22 C23 C24 F3 178.8(4) . . . . ?
C22 C23 C24 C25 0.2(7) . . . . ?
C23 C24 C25 F2 178.3(4) . . . . ?
C23 C24 C25 C20 0.1(7) . . . . ?
C25 C20 C21 F5 -177.7(4) . . . . ?
C25 C20 C21 C22 0.6(6) . . . . ?
C26 C27 C28 F1* 158.1(9) . . . . ?
C26 C27 C28 N5 -8.1(9) . . . . ?
C27 C26 C30 C29 0.4(7) . . . . ?
C28 N5 C29 F1 171.4(5) . . . . ?
C28 N5 C29 C30 -1.9(8) . . . . ?
C29 N5 C28 F1* -162.5(7) . . . . ?
C29 N5 C28 C27 6.8(8) . . . . ?
C30 C26 C27 C28 3.8(7) . . . . ?
C31 C14 C15 N4 169.6(4) . . . . ?
C31 C14 C15 C16 -11.4(7) . . . . ?
C31 C32 C33 F7 179.9(4) . . . . ?
C31 C32 C33 C34 -1.1(7) . . . . ?
C32 C31 C36 F9 178.2(4) . . . . ?
C32 C31 C36 C35 0.0(6) . . . . ?
C32 C33 C34 C35 1.1(7) . . . . ?
C33 C34 C35 F8 -179.3(4) . . . . ?
C33 C34 C35 C36 -0.5(7) . . . . ?
C34 C35 C36 F9 -178.2(4) . . . . ?
C34 C35 C36 C31 0.0(7) . . . . ?
C36 C31 C32 F6 178.5(4) . . . . ?
C36 C31 C32 C33 0.5(6) . . . . ?
F1A C29A C30A C26A 179.4(4) . . . . ?
F3A C24A C25A F2A 0.6(6) . . . . ?
F3A C24A C25A C20A -179.3(4) . . . . ?
F4A C22A C23A C24A 178.9(4) . . . . ?
F5A C21A C22A F4A -2.2(6) . . . . ?
F5A C21A C22A C23A 177.2(4) . . . . ?
F6A C32A C33A F7A 1.3(6) . . . . ?
F6A C32A C33A C34A -177.9(4) . . . . ?
F7A C33A C34A C35A -179.3(4) . . . . ?
F8A C35A C36A F9A 1.1(6) . . . . ?
F8A C35A C36A C31A -179.5(4) . . . . ?
N1A C1A C2A C3A -0.3(5) . . . . ?
N1A C1A C19A C18A -2.2(7) . . . . ?
N1A C1A C19A C26A 178.4(4) . . . . ?
N1A C4A C5A C6A 7.6(7) . . . . ?
N1A C4A C5A C20A -168.2(4) . . . . ?
N2A C6A C7A C8A -1.3(5) . . . . ?
N2A C9A C10A N3A -5.1(6) . . . . ?
N2A C9A C10A C11A -174.4(5) . . . . ?
N3A C10A C11A C12A -1.9(5) . . . . ?
N3A C13A C14A C15A -4.5(6) . . . . ?
N3A C13A C14A C31A 175.5(4) . . . . ?
N4A C15A C16A C17A -0.7(5) . . . . ?
N4A C18A C19A C1A 0.8(7) . . . . ?
N4A C18A C19A C26A -179.8(4) . . . . ?
N5A C29A C30A C26A -1.6(8) . . . . ?
C1A N1A C4A C3A -0.3(5) . . . . ?
C1A N1A C4A C5A -179.9(4) . . . . ?
C1A C2A C3A C4A 0.1(5) . . . . ?
C1A C19A C26A C27A 106.7(5) . . . . ?
C1A C19A C26A C30A -73.2(6) . . . . ?
C2A C1A C19A C18A 174.6(5) . . . . ?
C2A C1A C19A C26A -4.8(7) . . . . ?
C2A C3A C4A N1A 0.1(5) . . . . ?
C2A C3A C4A C5A 179.7(4) . . . . ?
C3A C4A C5A C6A -171.9(4) . . . . ?
C3A C4A C5A C20A 12.3(7) . . . . ?
C4A N1A C1A C2A 0.3(5) . . . . ?
C4A N1A C1A C19A 177.8(4) . . . . ?
C4A C5A C6A N2A 13.9(6) . . . . ?
C4A C5A C6A C7A -154.3(5) . . . . ?
C4A C5A C20A C21A -132.4(4) . . . . ?
C4A C5A C20A C25A 52.3(6) . . . . ?
C5A C6A C7A C8A 168.2(4) . . . . ?
C5A C20A C21A F5A 6.9(6) . . . . ?
C5A C20A C21A C22A -176.0(4) . . . . ?
C5A C20A C25A F2A -3.1(6) . . . . ?
C5A C20A C25A C24A 176.7(4) . . . . ?
C6A N2A C9A C8A -2.6(5) . . . . ?
C6A N2A C9A C10A 163.9(4) . . . . ?
C6A C5A C20A C21A 51.6(6) . . . . ?
C6A C5A C20A C25A -123.8(4) . . . . ?
C6A C7A C8A C9A -0.3(5) . . . . ?
C7A C8A C9A N2A 1.7(5) . . . . ?
C7A C8A C9A C10A -161.0(5) . . . . ?
C8A C9A C10A N3A 156.5(5) . . . . ?
C8A C9A C10A C11A -12.9(9) . . . . ?
C9A N2A C6A C5A -168.5(4) . . . . ?
C9A N2A C6A C7A 2.4(5) . . . . ?
C9A C10A C11A C12A 168.2(5) . . . . ?
C10A N3A C13A C12A -3.7(5) . . . . ?
C10A N3A C13A C14A 168.4(4) . . . . ?
C10A C11A C12A C13A -0.3(5) . . . . ?
C11A C12A C13A N3A 2.3(5) . . . . ?
C11A C12A C13A C14A -168.0(5) . . . . ?
C12A C13A C14A C15A 164.8(5) . . . . ?
C12A C13A C14A C31A -15.2(7) . . . . ?
C13A N3A C10A C9A -168.8(4) . . . . ?
C13A N3A C10A C11A 3.5(5) . . . . ?
C13A C14A C15A N4A -5.9(7) . . . . ?
C13A C14A C15A C16A 173.1(4) . . . . ?
C13A C14A C31A C32A -56.6(6) . . . . ?
C13A C14A C31A C36A 123.9(5) . . . . ?
C14A C15A C16A C17A -179.8(4) . . . . ?
C14A C31A C32A F6A -1.0(6) . . . . ?
C14A C31A C32A C33A -178.6(4) . . . . ?
C14A C31A C36A F9A -2.5(6) . . . . ?
C14A C31A C36A C35A 178.1(4) . . . . ?
C15A N4A C18A C17A 0.1(5) . . . . ?
C15A N4A C18A C19A 178.0(4) . . . . ?
C15A C14A C31A C32A 123.4(4) . . . . ?
C15A C14A C31A C36A -56.1(6) . . . . ?
C15A C16A C17A C18A 0.7(5) . . . . ?
C16A C17A C18A N4A -0.5(5) . . . . ?
C16A C17A C18A C19A -178.5(4) . . . . ?
C17A C18A C19A C1A 178.4(5) . . . . ?
C17A C18A C19A C26A -2.2(7) . . . . ?
C18A N4A C15A C14A 179.5(4) . . . . ?
C18A N4A C15A C16A 0.3(5) . . . . ?
C18A C19A C26A C27A -72.8(6) . . . . ?
C18A C19A C26A C30A 107.3(5) . . . . ?
C19A C1A C2A C3A -177.6(5) . . . . ?
C19A C26A C27A C28A -179.2(4) . . . . ?
C19A C26A C30A C29A 180.0(4) . . . . ?
C20A C5A C6A N2A -170.2(4) . . . . ?
C20A C5A C6A C7A 21.6(7) . . . . ?
C20A C21A C22A F4A -179.4(4) . . . . ?
C20A C21A C22A C23A 0.0(7) . . . . ?
C21A C20A C25A F2A -178.7(4) . . . . ?
C21A C20A C25A C24A 1.1(6) . . . . ?
C21A C22A C23A C24A -0.5(7) . . . . ?
C22A C23A C24A F3A 178.9(4) . . . . ?
C22A C23A C24A C25A 1.3(7) . . . . ?
C23A C24A C25A F2A 178.1(4) . . . . ?
C23A C24A C25A C20A -1.7(7) . . . . ?
C25A C20A C21A F5A -177.4(4) . . . . ?
C25A C20A C21A C22A -0.3(6) . . . . ?
C26A C27A C28A F1A* 170.2(12) . . . . ?
C26A C27A C28A N5A -0.2(8) . . . . ?
C27A C26A C30A C29A 0.1(7) . . . . ?
C28A N5A C29A F1A -178.9(5) . . . . ?
C28A N5A C29A C30A 2.0(8) . . . . ?
C29A N5A C28A F1A* -173.1(10) . . . . ?
C29A N5A C28A C27A -1.1(8) . . . . ?
C30A C26A C27A C28A 0.6(7) . . . . ?
C31A C14A C15A N4A 174.0(4) . . . . ?
C31A C14A C15A C16A -7.0(7) . . . . ?
C31A C32A C33A F7A 179.1(4) . . . . ?
C31A C32A C33A C34A -0.2(7) . . . . ?
C32A C31A C36A F9A 178.0(4) . . . . ?
C32A C31A C36A C35A -1.4(6) . . . . ?
C32A C33A C34A C35A 0.0(7) . . . . ?
C33A C34A C35A F8A -179.7(4) . . . . ?
C33A C34A C35A C36A -0.5(7) . . . . ?
C34A C35A C36A F9A -178.1(4) . . . . ?
C34A C35A C36A C31A 1.3(7) . . . . ?
C36A C31A C32A F6A 178.6(4) . . . . ?
C36A C31A C32A C33A 0.9(6) . . . . ?

loop_
_twin_individual_id
_twin_individual_mass_fraction_refined
1 0.5483(8)
2 0.4517(8)
